data_4107362
loop_
_publ_author_name
'Tomoharu Hayama'
'Kim K. Baldridge'
'Yao-Ting Wu'
'Anthony Linden'
'Jay S. Siegel'

_publ_section_title
;
 Steric Isotope Effects Gauged by the Bowl-Inversion Barrier in
 Selectively Deuterated Pentaarylcorannulenes
;
_journal_name_full 'Journal of the American Chemical Society'
_journal_page_first 1583
_journal_page_last 1591
_journal_paper_doi 10.1021/ja073052y
_journal_volume 130
_journal_year 2008
_chemical_formula_moiety 'C65 H60 O5'
_chemical_formula_sum 'C65 H60 O5'
_chemical_formula_weight 921.18
_chemical_name_systematic
; 
 ? 
;
_space_group_IT_number 1
_symmetry_cell_setting triclinic
_symmetry_Int_Tables_number 1
_symmetry_space_group_name_Hall 'P 1'
_symmetry_space_group_name_H-M 'P 1'
_atom_sites_solution_hydrogens geom
_atom_sites_solution_primary direct
_atom_sites_solution_secondary difmap
_audit_creation_date 04-11-05
_audit_creation_method SHELXL-97
_cell_angle_alpha 83.2188(15)
_cell_angle_beta 70.2479(14)
_cell_angle_gamma 76.7223(16)
_cell_formula_units_Z 1
_cell_length_a 9.2186(3)
_cell_length_b 11.7478(3)
_cell_length_c 12.7738(3)
_cell_measurement_reflns_used 4816
_cell_measurement_temperature 160(1)
_cell_measurement_theta_max 26.0
_cell_measurement_theta_min 2.0
_cell_volume 1265.95(6)
_computing_cell_refinement 'DENZO-SMN (Otwinowski & Minor, 1997)'
_computing_data_collection 'COLLECT (Nonius, 2000)'
_computing_data_reduction 'DENZO-SMN and SCALEPACK (Otwinowski & Minor, 1997)'
_computing_molecular_graphics 'ORTEPII (Johnson, 1976)'
_computing_publication_material 'SHELXL97 and PLATON (Spek, 2003)'
_computing_structure_refinement 'SHELXL97 (Sheldrick, 1997)'
_computing_structure_solution 'SHELXS97 (Sheldrick, 1997)'
_diffrn_ambient_temperature 160(1)
_diffrn_detector '65 mm CCD camera on \k goniostat'
_diffrn_detector_area_resol_mean 9
_diffrn_measured_fraction_theta_full 0.991
_diffrn_measured_fraction_theta_max 0.991
_diffrn_measurement_device_type 'Nonius KappaCCD area-detector diffractometer'
_diffrn_measurement_method '\w scans with \k offsets'
_diffrn_radiation_monochromator 'horizontally mounted graphite crystal'
_diffrn_radiation_source 'Nonius FR590 sealed tube generator'
_diffrn_radiation_type 'Mo K\a'
_diffrn_radiation_wavelength 0.71073
_diffrn_reflns_av_R_equivalents 0.0540
_diffrn_reflns_av_sigmaI/netI 0.0440
_diffrn_reflns_limit_h_max 11
_diffrn_reflns_limit_h_min 0
_diffrn_reflns_limit_k_max 14
_diffrn_reflns_limit_k_min -13
_diffrn_reflns_limit_l_max 15
_diffrn_reflns_limit_l_min -14
_diffrn_reflns_number 21673
_diffrn_reflns_theta_full 26.04
_diffrn_reflns_theta_max 26.04
_diffrn_reflns_theta_min 2.45
_diffrn_standards_decay_% 0
_diffrn_standards_number 0
_exptl_absorpt_coefficient_mu 0.0747
_exptl_absorpt_correction_type none
_exptl_crystal_colour colourless
_exptl_crystal_density_diffrn 1.208
_exptl_crystal_description plate
_exptl_crystal_F_000 490
_exptl_crystal_size_max 0.25
_exptl_crystal_size_mid 0.13
_exptl_crystal_size_min 0.05
_refine_diff_density_max 0.140
_refine_diff_density_min -0.134
_refine_diff_density_rms 0.032
_refine_ls_abs_structure_details 'Flack (1983)'
_refine_ls_abs_structure_Flack -1.1(13)
_refine_ls_extinction_coef 0.040(4)
_refine_ls_extinction_expression Fc^*^=kFc[1+0.001xFc^2^\l^3^/sin(2\q)]^-1/4^
_refine_ls_extinction_method SHELXL
_refine_ls_goodness_of_fit_ref 1.067
_refine_ls_hydrogen_treatment constr
_refine_ls_matrix_type full
_refine_ls_number_parameters 1293
_refine_ls_number_reflns 4950
_refine_ls_number_restraints 4150
_refine_ls_restrained_S_all 0.999
_refine_ls_R_factor_all 0.0652
_refine_ls_R_factor_gt 0.0451
_refine_ls_shift/su_max 0.001
_refine_ls_shift/su_mean 0.000
_refine_ls_structure_factor_coef Fsqd
_refine_ls_weighting_details 'w=1/[\s^2^(Fo^2^)+(0.0627P)^2^+0.1306P] where P=(Fo^2^+2Fc^2^)/3'
_refine_ls_weighting_scheme calc
_refine_ls_wR_factor_gt 0.0999
_refine_ls_wR_factor_ref 0.1124
_reflns_number_gt 3899
_reflns_number_total 4950
_reflns_threshold_expression 'I > 2\s(I)'
_cod_data_source_file ja073052yrom20070501_120457.cif
_cod_data_source_block SG0430
_cod_original_sg_symbol_H-M 'P 1 '
_cod_database_code 4107362

loop_
_symmetry_equiv_pos_as_xyz
'x, y, z'

loop_
_atom_site_label
_atom_site_type_symbol
_atom_site_fract_x
_atom_site_fract_y
_atom_site_fract_z
_atom_site_U_iso_or_equiv
_atom_site_adp_type
_atom_site_occupancy
_atom_site_symmetry_multiplicity
_atom_site_calc_flag
_atom_site_refinement_flags
_atom_site_disorder_assembly
_atom_site_disorder_group
C1 C 0.5232(7) 0.7655(4) 0.5947(3) 0.0313(13) Uani 0.558(2) 1 d PDU A 1
C2 C 0.5023(6) 0.7958(4) 0.7035(3) 0.0288(14) Uani 0.558(2) 1 d PDU A 1
C3 C 0.5798(6) 0.8888(5) 0.6958(3) 0.0311(13) Uani 0.558(2) 1 d PDU A 1
C4 C 0.6505(7) 0.9152(6) 0.5815(3) 0.0304(14) Uani 0.558(2) 1 d PDU A 1
C5 C 0.6163(6) 0.8392(4) 0.5194(4) 0.0295(13) Uani 0.558(2) 1 d PDU A 1
C6 C 0.4662(6) 0.5764(4) 0.6646(3) 0.0355(11) Uani 0.558(2) 1 d PDU A 1
C7 C 0.4504(17) 0.6072(7) 0.7695(6) 0.0356(18) Uani 0.558(2) 1 d PDU A 1
H7 H 0.4163 0.5543 0.8305 0.043 Uiso 0.558(2) 1 calc PR A 1
C8 C 0.4826(6) 0.7149(4) 0.7926(3) 0.0346(11) Uani 0.558(2) 1 d PDU A 1
C9 C 0.5292(6) 0.7385(4) 0.8843(3) 0.0360(11) Uani 0.558(2) 1 d PDU A 1
C10 C 0.5994(14) 0.8328(10) 0.8758(6) 0.0342(17) Uani 0.558(2) 1 d PDU A 1
H10 H 0.6223 0.8494 0.9389 0.041 Uiso 0.558(2) 1 calc PR A 1
C11 C 0.6400(5) 0.9076(4) 0.7763(3) 0.0337(10) Uani 0.558(2) 1 d PDU A 1
C12 C 0.7632(5) 0.9754(4) 0.7393(4) 0.0340(11) Uani 0.558(2) 1 d PDU A 1
C13 C 0.8282(17) 1.0016(16) 0.6273(6) 0.0298(17) Uani 0.558(2) 1 d PDU A 1
H13 H 0.9068 1.0476 0.6054 0.036 Uiso 0.558(2) 1 calc PR A 1
C14 C 0.7836(5) 0.9630(4) 0.5413(3) 0.0334(11) Uani 0.558(2) 1 d PDU A 1
C15 C 0.8733(5) 0.9459(4) 0.4247(3) 0.0317(10) Uani 0.558(2) 1 d PDU A 1
C16 C 0.8365(13) 0.8722(10) 0.3653(6) 0.0323(17) Uani 0.558(2) 1 d PDU A 1
H16 H 0.8934 0.8656 0.2882 0.039 Uiso 0.558(2) 1 calc PR A 1
C17 C 0.7153(5) 0.8047(4) 0.4151(4) 0.0351(11) Uani 0.558(2) 1 d PDU A 1
C18 C 0.7035(5) 0.6945(4) 0.3812(3) 0.0363(11) Uani 0.558(2) 1 d PDU A 1
C19 C 0.6082(17) 0.6256(9) 0.4554(7) 0.0355(18) Uani 0.558(2) 1 d PDU A 1
H19 H 0.5997 0.5554 0.4301 0.043 Uiso 0.558(2) 1 calc PR A 1
C20 C 0.5209(6) 0.6548(4) 0.5695(3) 0.0349(11) Uani 0.558(2) 1 d PDU A 1
C21 C 0.4324(7) 0.4619(4) 0.6486(6) 0.0390(15) Uani 0.558(2) 1 d PDU A 1
C22 C 0.2873(8) 0.4582(6) 0.6366(13) 0.0375(19) Uani 0.558(2) 1 d PDU A 1
C23 C 0.2507(11) 0.3516(6) 0.630(2) 0.039(2) Uani 0.558(2) 1 d PDU A 1
H23 H 0.1523 0.3494 0.6222 0.047 Uiso 0.558(2) 1 calc PR A 1
C24 C 0.3575(10) 0.2487(6) 0.6341(13) 0.047(2) Uani 0.558(2) 1 d PDU A 1
C25 C 0.5028(8) 0.2525(5) 0.6408(8) 0.049(2) Uani 0.558(2) 1 d PDU A 1
H25 H 0.5773 0.1816 0.6403 0.058 Uiso 0.558(2) 1 calc PR A 1
C26 C 0.5422(7) 0.3572(5) 0.6482(7) 0.0516(18) Uani 0.558(2) 1 d PDU A 1
C27 C 0.1621(9) 0.5684(7) 0.6458(9) 0.042(2) Uani 0.558(2) 1 d PDU A 1
H271 H 0.0814 0.5554 0.6171 0.062 Uiso 0.558(2) 1 calc PR A 1
H272 H 0.2099 0.6325 0.6022 0.062 Uiso 0.558(2) 1 calc PR A 1
H273 H 0.1138 0.5886 0.7240 0.062 Uiso 0.558(2) 1 calc PR A 1
C28 C 0.7015(7) 0.3561(6) 0.6577(9) 0.0669(19) Uani 0.558(2) 1 d PDU A 1
H281 H 0.6899 0.3674 0.7351 0.100 Uiso 0.558(2) 1 calc PR A 1
H282 H 0.7460 0.4195 0.6098 0.100 Uiso 0.558(2) 1 calc PR A 1
H283 H 0.7719 0.2808 0.6343 0.100 Uiso 0.558(2) 1 calc PR A 1
O1 O 0.3393(10) 0.1410(6) 0.6108(7) 0.0560(19) Uani 0.558(2) 1 d PDU A 1
C29 C 0.1906(13) 0.1333(13) 0.6070(11) 0.061(3) Uani 0.558(2) 1 d PDU A 1
H291 H 0.1083 0.1683 0.6730 0.091 Uiso 0.558(2) 1 calc PR A 1
H292 H 0.1863 0.0509 0.6058 0.091 Uiso 0.558(2) 1 calc PR A 1
H293 H 0.1739 0.1754 0.5398 0.091 Uiso 0.558(2) 1 calc PR A 1
C30 C 0.5270(7) 0.6508(4) 0.9801(4) 0.0335(14) Uani 0.558(2) 1 d PDU A 1
C31 C 0.6572(9) 0.5578(6) 0.9684(5) 0.0396(18) Uani 0.558(2) 1 d PDU A 1
C32 C 0.6679(12) 0.4839(10) 1.0589(7) 0.039(2) Uani 0.558(2) 1 d PDU A 1
H32 H 0.7582 0.4231 1.0517 0.047 Uiso 0.558(2) 1 calc PR A 1
C33 C 0.5475(13) 0.4976(11) 1.1605(6) 0.0360(18) Uani 0.558(2) 1 d PDU A 1
C34 C 0.412(2) 0.5807(19) 1.1698(8) 0.043(2) Uani 0.558(2) 1 d PDU A 1
H34 H 0.3255 0.5838 1.2365 0.051 Uiso 0.558(2) 1 calc PR A 1
C35 C 0.4030(11) 0.6608(9) 1.0809(6) 0.041(2) Uani 0.558(2) 1 d PDU A 1
C36 C 0.7932(9) 0.5416(6) 0.8610(6) 0.0471(18) Uani 0.558(2) 1 d PDU A 1
H361 H 0.8714 0.4719 0.8690 0.071 Uiso 0.558(2) 1 calc PR A 1
H362 H 0.8416 0.6105 0.8439 0.071 Uiso 0.558(2) 1 calc PR A 1
H363 H 0.7547 0.5319 0.8005 0.071 Uiso 0.558(2) 1 calc PR A 1
C37 C 0.2622(11) 0.7605(9) 1.0978(8) 0.049(3) Uani 0.558(2) 1 d PDU A 1
H371 H 0.1694 0.7353 1.1513 0.074 Uiso 0.558(2) 1 calc PR A 1
H372 H 0.2433 0.7840 1.0265 0.074 Uiso 0.558(2) 1 calc PR A 1
H373 H 0.2825 0.8271 1.1264 0.074 Uiso 0.558(2) 1 calc PR A 1
O2 O 0.5639(15) 0.4115(8) 1.2428(6) 0.044(2) Uani 0.558(2) 1 d PDU A 1
C38 C 0.434(2) 0.4116(16) 1.3411(9) 0.052(3) Uani 0.558(2) 1 d PDU A 1
H381 H 0.3963 0.4907 1.3695 0.077 Uiso 0.558(2) 1 calc PR A 1
H382 H 0.4664 0.3571 1.3972 0.077 Uiso 0.558(2) 1 calc PR A 1
H383 H 0.3495 0.3871 1.3249 0.077 Uiso 0.558(2) 1 calc PR A 1
C39 C 0.8303(7) 1.0107(5) 0.8194(5) 0.0370(14) Uani 0.558(2) 1 d PDU A 1
C40 C 0.9722(8) 0.9459(6) 0.8307(7) 0.0388(19) Uani 0.558(2) 1 d PDU A 1
C41 C 1.0434(16) 0.9863(15) 0.896(2) 0.044(2) Uani 0.558(2) 1 d PDU A 1
H41 H 1.1374 0.9406 0.9062 0.053 Uiso 0.558(2) 1 calc PR A 1
C42 C 0.9774(14) 1.0921(11) 0.9450(17) 0.045(2) Uani 0.558(2) 1 d PDU A 1
C43 C 0.8336(10) 1.1541(8) 0.9379(9) 0.045(2) Uani 0.558(2) 1 d PDU A 1
H43 H 0.7871 1.2260 0.9741 0.053 Uiso 0.558(2) 1 calc PR A 1
C44 C 0.7571(7) 1.1129(6) 0.8790(6) 0.0432(18) Uani 0.558(2) 1 d PDU A 1
C45 C 1.0570(11) 0.8357(7) 0.7686(8) 0.045(2) Uani 0.558(2) 1 d PDU A 1
H451 H 0.9841 0.8066 0.7427 0.068 Uiso 0.558(2) 1 calc PR A 1
H452 H 1.0966 0.7760 0.8183 0.068 Uiso 0.558(2) 1 calc PR A 1
H453 H 1.1455 0.8527 0.7045 0.068 Uiso 0.558(2) 1 calc PR A 1
C46 C 0.5980(8) 1.1811(7) 0.8766(7) 0.057(2) Uani 0.558(2) 1 d PDU A 1
H461 H 0.5631 1.2462 0.9266 0.085 Uiso 0.558(2) 1 calc PR A 1
H462 H 0.5219 1.1294 0.9011 0.085 Uiso 0.558(2) 1 calc PR A 1
H463 H 0.6058 1.2118 0.8006 0.085 Uiso 0.558(2) 1 calc PR A 1
O3 O 1.0366(10) 1.1360(9) 1.0145(7) 0.057(2) Uani 0.558(2) 1 d PDU A 1
C47 C 1.1899(10) 1.0836(12) 1.0158(9) 0.067(3) Uani 0.558(2) 1 d PDU A 1
H471 H 1.1867 1.0114 1.0629 0.100 Uiso 0.558(2) 1 calc PR A 1
H472 H 1.2310 1.1378 1.0456 0.100 Uiso 0.558(2) 1 calc PR A 1
H473 H 1.2585 1.0651 0.9399 0.100 Uiso 0.558(2) 1 calc PR A 1
C48 C 1.0063(6) 1.0088(5) 0.3724(5) 0.0371(14) Uani 0.558(2) 1 d PDU A 1
C49 C 1.1591(7) 0.9587(5) 0.3723(7) 0.0423(19) Uani 0.558(2) 1 d PDU A 1
C50 C 1.2785(8) 1.0221(9) 0.3239(16) 0.045(2) Uani 0.558(2) 1 d PDU A 1
H50 H 1.3830 0.9887 0.3230 0.054 Uiso 0.558(2) 1 calc PR A 1
C51 C 1.2449(9) 1.1323(10) 0.2778(16) 0.0487(18) Uani 0.558(2) 1 d PDU A 1
C52 C 1.0953(8) 1.1793(7) 0.2719(9) 0.044(2) Uani 0.558(2) 1 d PDU A 1
H52 H 1.0764 1.2515 0.2318 0.052 Uiso 0.558(2) 1 calc PR A 1
C53 C 0.9737(7) 1.1210(6) 0.3242(7) 0.043(2) Uani 0.558(2) 1 d PDU A 1
C54 C 1.1999(10) 0.8362(5) 0.4192(8) 0.057(2) Uani 0.558(2) 1 d PDU A 1
H541 H 1.1921 0.7799 0.3715 0.086 Uiso 0.558(2) 1 calc PR A 1
H542 H 1.1266 0.8278 0.4945 0.086 Uiso 0.558(2) 1 calc PR A 1
H543 H 1.3076 0.8212 0.4220 0.086 Uiso 0.558(2) 1 calc PR A 1
C55 C 0.8124(7) 1.1737(7) 0.3155(7) 0.056(2) Uani 0.558(2) 1 d PDU A 1
H551 H 0.8069 1.2565 0.2914 0.084 Uiso 0.558(2) 1 calc PR A 1
H552 H 0.7325 1.1669 0.3883 0.084 Uiso 0.558(2) 1 calc PR A 1
H553 H 0.7929 1.1320 0.2611 0.084 Uiso 0.558(2) 1 calc PR A 1
O4 O 1.3554(9) 1.2026(8) 0.2321(7) 0.068(2) Uani 0.558(2) 1 d PDU A 1
C56 C 1.5104(10) 1.1542(12) 0.2334(9) 0.071(3) Uani 0.558(2) 1 d PDU A 1
H561 H 1.5089 1.1345 0.3104 0.107 Uiso 0.558(2) 1 calc PR A 1
H562 H 1.5775 1.2113 0.2001 0.107 Uiso 0.558(2) 1 calc PR A 1
H563 H 1.5520 1.0832 0.1906 0.107 Uiso 0.558(2) 1 calc PR A 1
C57 C 0.8103(6) 0.6491(5) 0.2704(4) 0.0401(14) Uani 0.558(2) 1 d PDU A 1
C58 C 0.7892(8) 0.7046(6) 0.1719(5) 0.0436(19) Uani 0.558(2) 1 d PDU A 1
C59 C 0.8813(10) 0.6568(8) 0.0709(5) 0.045(2) Uani 0.558(2) 1 d PDU A 1
H59 H 0.8584 0.6881 0.0049 0.054 Uiso 0.558(2) 1 calc PR A 1
C60 C 1.006(2) 0.5638(15) 0.0651(6) 0.048(2) Uani 0.558(2) 1 d PDU A 1
C61 C 1.035(2) 0.5127(15) 0.1609(6) 0.051(2) Uani 0.558(2) 1 d PDU A 1
H61 H 1.1216 0.4495 0.1565 0.061 Uiso 0.558(2) 1 calc PR A 1
C62 C 0.9355(8) 0.5538(6) 0.2647(5) 0.0453(17) Uani 0.558(2) 1 d PDU A 1
C63 C 0.6578(8) 0.8088(6) 0.1736(7) 0.053(2) Uani 0.558(2) 1 d PDU A 1
H631 H 0.5651 0.7820 0.1727 0.079 Uiso 0.558(2) 1 calc PR A 1
H632 H 0.6917 0.8606 0.1079 0.079 Uiso 0.558(2) 1 calc PR A 1
H633 H 0.6313 0.8516 0.2411 0.079 Uiso 0.558(2) 1 calc PR A 1
C64 C 0.9663(9) 0.4961(7) 0.3690(5) 0.0572(18) Uani 0.558(2) 1 d PDU A 1
H641 H 0.8907 0.4455 0.4053 0.086 Uiso 0.558(2) 1 calc PR A 1
H642 H 0.9548 0.5563 0.4198 0.086 Uiso 0.558(2) 1 calc PR A 1
H643 H 1.0735 0.4489 0.3497 0.086 Uiso 0.558(2) 1 calc PR A 1
O5 O 1.1035(13) 0.5301(7) -0.0409(5) 0.0544(19) Uani 0.558(2) 1 d PDU A 1
C65 C 1.194(2) 0.4147(12) -0.0496(11) 0.060(3) Uani 0.558(2) 1 d PDU A 1
H651 H 1.2826 0.4103 -0.0218 0.090 Uiso 0.558(2) 1 calc PR A 1
H652 H 1.2351 0.3937 -0.1277 0.090 Uiso 0.558(2) 1 calc PR A 1
H653 H 1.1285 0.3602 -0.0052 0.090 Uiso 0.558(2) 1 calc PR A 1
C1A C 0.6219(8) 0.9112(6) 0.6602(5) 0.0299(16) Uani 0.442(2) 1 d PDU A 2
C2A C 0.5326(8) 0.8288(5) 0.7229(4) 0.0296(16) Uani 0.442(2) 1 d PDU A 2
C3A C 0.5044(9) 0.7626(5) 0.6488(5) 0.0314(16) Uani 0.442(2) 1 d PDU A 2
C4A C 0.5824(8) 0.8019(5) 0.5392(5) 0.0274(16) Uani 0.442(2) 1 d PDU A 2
C5A C 0.6528(9) 0.8934(7) 0.5461(5) 0.0299(17) Uani 0.442(2) 1 d PDU A 2
C6A C 0.7107(7) 0.9269(5) 0.8131(4) 0.0334(12) Uani 0.442(2) 1 d PDU A 2
C7A C 0.6271(18) 0.8431(13) 0.8719(8) 0.032(2) Uani 0.442(2) 1 d PDU A 2
H7A H 0.6258 0.8232 0.9464 0.038 Uiso 0.442(2) 1 calc PR A 2
C8A C 0.5412(8) 0.7838(5) 0.8267(5) 0.0360(14) Uani 0.442(2) 1 d PDU A 2
C9A C 0.5002(7) 0.6703(5) 0.8606(4) 0.0375(13) Uani 0.442(2) 1 d PDU A 2
C10A C 0.469(2) 0.6088(10) 0.7875(8) 0.036(2) Uani 0.442(2) 1 d PDU A 2
H10A H 0.4366 0.5364 0.8134 0.043 Uiso 0.442(2) 1 calc PR A 2
C11A C 0.4824(7) 0.6489(5) 0.6740(4) 0.0361(13) Uani 0.442(2) 1 d PDU A 2
C12A C 0.5105(7) 0.5798(5) 0.5790(5) 0.0351(13) Uani 0.442(2) 1 d PDU A 2
C13A C 0.587(2) 0.6202(11) 0.4739(9) 0.034(2) Uani 0.442(2) 1 d PDU A 2
H13A H 0.6058 0.5734 0.4131 0.041 Uiso 0.442(2) 1 calc PR A 2
C14A C 0.6411(7) 0.7293(5) 0.4504(4) 0.0349(13) Uani 0.442(2) 1 d PDU A 2
C15A C 0.7692(7) 0.7627(5) 0.3578(4) 0.0344(13) Uani 0.442(2) 1 d PDU A 2
C16A C 0.8360(18) 0.8531(14) 0.3663(8) 0.036(2) Uani 0.442(2) 1 d PDU A 2
H16A H 0.9210 0.8717 0.3047 0.043 Uiso 0.442(2) 1 calc PR A 2
C17A C 0.7838(7) 0.9213(5) 0.4641(4) 0.0340(13) Uani 0.442(2) 1 d PDU A 2
C18A C 0.8726(7) 0.9884(5) 0.4984(4) 0.0337(13) Uani 0.442(2) 1 d PDU A 2
C19A C 0.841(2) 1.003(2) 0.6103(8) 0.032(2) Uani 0.442(2) 1 d PDU A 2
H19A H 0.9008 1.0474 0.6307 0.039 Uiso 0.442(2) 1 calc PR A 2
C20A C 0.7207(7) 0.9554(5) 0.6980(4) 0.0335(13) Uani 0.442(2) 1 d PDU A 2
C21A C 0.8034(8) 0.9815(6) 0.8622(7) 0.0370(17) Uani 0.442(2) 1 d PDU A 2
C22A C 0.9584(10) 0.9276(8) 0.8546(10) 0.042(2) Uani 0.442(2) 1 d PDU A 2
C23A C 1.0453(19) 0.9814(18) 0.897(3) 0.043(3) Uani 0.442(2) 1 d PDU A 2
H23A H 1.1525 0.9472 0.8882 0.052 Uiso 0.442(2) 1 calc PR A 2
C24A C 0.9758(16) 1.0840(15) 0.952(2) 0.045(2) Uani 0.442(2) 1 d PDU A 2
C25A C 0.8227(11) 1.1379(9) 0.9592(12) 0.042(2) Uani 0.442(2) 1 d PDU A 2
H25A H 0.7760 1.2090 0.9967 0.050 Uiso 0.442(2) 1 calc PR A 2
C26A C 0.7372(9) 1.0894(7) 0.9126(8) 0.045(2) Uani 0.442(2) 1 d PDU A 2
C27A C 1.0356(13) 0.8134(8) 0.7978(10) 0.046(3) Uani 0.442(2) 1 d PDU A 2
H274 H 0.9592 0.7623 0.8166 0.069 Uiso 0.442(2) 1 calc PR A 2
H275 H 1.1252 0.7752 0.8228 0.069 Uiso 0.442(2) 1 calc PR A 2
H276 H 1.0725 0.8286 0.7169 0.069 Uiso 0.442(2) 1 calc PR A 2
C28A C 0.5684(9) 1.1485(8) 0.9263(9) 0.055(2) Uani 0.442(2) 1 d PDU A 2
H284 H 0.4981 1.0979 0.9728 0.083 Uiso 0.442(2) 1 calc PR A 2
H285 H 0.5537 1.1629 0.8531 0.083 Uiso 0.442(2) 1 calc PR A 2
H286 H 0.5440 1.2231 0.9619 0.083 Uiso 0.442(2) 1 calc PR A 2
O1A O 1.0597(12) 1.1470(11) 0.9872(10) 0.051(2) Uani 0.442(2) 1 d PDU A 2
C29A C 1.2201(12) 1.0977(13) 0.9721(10) 0.057(3) Uani 0.442(2) 1 d PDU A 2
H294 H 1.2316 1.0144 0.9950 0.085 Uiso 0.442(2) 1 calc PR A 2
H295 H 1.2580 1.1382 1.0174 0.085 Uiso 0.442(2) 1 calc PR A 2
H296 H 1.2818 1.1065 0.8934 0.085 Uiso 0.442(2) 1 calc PR A 2
C30A C 0.5161(9) 0.6089(6) 0.9671(5) 0.0365(18) Uani 0.442(2) 1 d PDU A 2
C31A C 0.6507(11) 0.5233(8) 0.9659(6) 0.037(2) Uani 0.442(2) 1 d PDU A 2
C32A C 0.6580(15) 0.4617(12) 1.0635(7) 0.034(2) Uani 0.442(2) 1 d PDU A 2
H32A H 0.7473 0.4019 1.0628 0.041 Uiso 0.442(2) 1 calc PR A 2
C33A C 0.5358(18) 0.4863(15) 1.1628(8) 0.041(3) Uani 0.442(2) 1 d PDU A 2
C34A C 0.413(2) 0.580(2) 1.1670(9) 0.042(3) Uani 0.442(2) 1 d PDU A 2
H34A H 0.3367 0.6028 1.2365 0.050 Uiso 0.442(2) 1 calc PR A 2
C35A C 0.3997(14) 0.6400(12) 1.0684(7) 0.042(3) Uani 0.442(2) 1 d PDU A 2
C36A C 0.7845(11) 0.4910(8) 0.8596(8) 0.049(2) Uani 0.442(2) 1 d PDU A 2
H364 H 0.8826 0.4616 0.8769 0.073 Uiso 0.442(2) 1 calc PR A 2
H365 H 0.7948 0.5604 0.8090 0.073 Uiso 0.442(2) 1 calc PR A 2
H366 H 0.7628 0.4302 0.8241 0.073 Uiso 0.442(2) 1 calc PR A 2
C37A C 0.2591(15) 0.7376(12) 1.0736(10) 0.050(3) Uani 0.442(2) 1 d PDU A 2
H374 H 0.1820 0.7377 1.1485 0.075 Uiso 0.442(2) 1 calc PR A 2
H375 H 0.2109 0.7256 1.0192 0.075 Uiso 0.442(2) 1 calc PR A 2
H376 H 0.2929 0.8128 1.0565 0.075 Uiso 0.442(2) 1 calc PR A 2
O2A O 0.5653(19) 0.4327(11) 1.2588(8) 0.043(2) Uani 0.442(2) 1 d PDU A 2
C38A C 0.434(3) 0.4301(19) 1.3558(10) 0.043(3) Uani 0.442(2) 1 d PDU A 2
H384 H 0.3996 0.5067 1.3891 0.065 Uiso 0.442(2) 1 calc PR A 2
H385 H 0.4637 0.3700 1.4092 0.065 Uiso 0.442(2) 1 calc PR A 2
H386 H 0.3483 0.4117 1.3363 0.065 Uiso 0.442(2) 1 calc PR A 2
C39A C 0.4609(8) 0.4640(5) 0.5981(8) 0.0410(17) Uani 0.442(2) 1 d PDU A 2
C40A C 0.3009(10) 0.4625(7) 0.6208(17) 0.041(2) Uani 0.442(2) 1 d PDU A 2
C41A C 0.2528(12) 0.3566(8) 0.633(3) 0.041(2) Uani 0.442(2) 1 d PDU A 2
H41A H 0.1443 0.3556 0.6509 0.049 Uiso 0.442(2) 1 calc PR A 2
C42A C 0.3626(11) 0.2526(7) 0.6194(17) 0.046(2) Uani 0.442(2) 1 d PDU A 2
C43A C 0.5181(9) 0.2535(6) 0.6039(10) 0.046(2) Uani 0.442(2) 1 d PDU A 2
H43A H 0.5923 0.1815 0.5973 0.056 Uiso 0.442(2) 1 calc PR A 2
C44A C 0.5677(7) 0.3574(6) 0.5978(8) 0.0450(18) Uani 0.442(2) 1 d PDU A 2
C45A C 0.1843(11) 0.5746(9) 0.6145(13) 0.045(3) Uani 0.442(2) 1 d PDU A 2
H454 H 0.1656 0.6218 0.6778 0.068 Uiso 0.442(2) 1 calc PR A 2
H455 H 0.0850 0.5560 0.6166 0.068 Uiso 0.442(2) 1 calc PR A 2
H456 H 0.2267 0.6186 0.5449 0.068 Uiso 0.442(2) 1 calc PR A 2
C46A C 0.7394(8) 0.3536(8) 0.5797(10) 0.064(2) Uani 0.442(2) 1 d PDU A 2
H464 H 0.7893 0.2750 0.5998 0.095 Uiso 0.442(2) 1 calc PR A 2
H465 H 0.7482 0.4106 0.6263 0.095 Uiso 0.442(2) 1 calc PR A 2
H466 H 0.7921 0.3730 0.5012 0.095 Uiso 0.442(2) 1 calc PR A 2
O3A O 0.3175(12) 0.1445(8) 0.6477(9) 0.053(2) Uani 0.442(2) 1 d PDU A 2
C47A C 0.1701(16) 0.1375(15) 0.6402(14) 0.055(3) Uani 0.442(2) 1 d PDU A 2
H474 H 0.0863 0.1661 0.7083 0.082 Uiso 0.442(2) 1 calc PR A 2
H475 H 0.1693 0.0560 0.6314 0.082 Uiso 0.442(2) 1 calc PR A 2
H476 H 0.1526 0.1857 0.5759 0.082 Uiso 0.442(2) 1 calc PR A 2
C48A C 0.8484(8) 0.6908(5) 0.2568(5) 0.0396(16) Uani 0.442(2) 1 d PDU A 2
C49A C 0.8202(11) 0.7297(8) 0.1563(6) 0.045(2) Uani 0.442(2) 1 d PDU A 2
C50A C 0.9151(13) 0.6729(9) 0.0602(6) 0.041(2) Uani 0.442(2) 1 d PDU A 2
H50A H 0.9102 0.7065 -0.0103 0.050 Uiso 0.442(2) 1 calc PR A 2
C51A C 1.017(3) 0.5676(19) 0.0661(8) 0.049(2) Uani 0.442(2) 1 d PDU A 2
C52A C 1.038(3) 0.5242(17) 0.1662(8) 0.047(3) Uani 0.442(2) 1 d PDU A 2
H52A H 1.1065 0.4509 0.1702 0.056 Uiso 0.442(2) 1 calc PR A 2
C53A C 0.9592(10) 0.5887(7) 0.2616(6) 0.045(2) Uani 0.442(2) 1 d PDU A 2
C54A C 0.7025(12) 0.8404(9) 0.1479(8) 0.061(3) Uani 0.442(2) 1 d PDU A 2
H544 H 0.5970 0.8228 0.1706 0.092 Uiso 0.442(2) 1 calc PR A 2
H545 H 0.7301 0.8722 0.0709 0.092 Uiso 0.442(2) 1 calc PR A 2
H546 H 0.7039 0.8981 0.1969 0.092 Uiso 0.442(2) 1 calc PR A 2
C55A C 1.0011(10) 0.5498(8) 0.3664(6) 0.053(2) Uani 0.442(2) 1 d PDU A 2
H554 H 1.0745 0.4739 0.3558 0.079 Uiso 0.442(2) 1 calc PR A 2
H555 H 0.9054 0.5425 0.4284 0.079 Uiso 0.442(2) 1 calc PR A 2
H556 H 1.0507 0.6078 0.3830 0.079 Uiso 0.442(2) 1 calc PR A 2
O4A O 1.0908(18) 0.5061(10) -0.0306(7) 0.060(2) Uani 0.442(2) 1 d PDU A 2
C56A C 1.209(3) 0.4059(18) -0.0269(15) 0.068(4) Uani 0.442(2) 1 d PDU A 2
H564 H 1.2852 0.4267 0.0014 0.102 Uiso 0.442(2) 1 calc PR A 2
H565 H 1.2622 0.3767 -0.1019 0.102 Uiso 0.442(2) 1 calc PR A 2
H566 H 1.1602 0.3449 0.0225 0.102 Uiso 0.442(2) 1 calc PR A 2
C57A C 1.0022(7) 1.0389(6) 0.4140(6) 0.0385(17) Uani 0.442(2) 1 d PDU A 2
C58A C 1.1608(9) 0.9857(7) 0.3949(9) 0.043(2) Uani 0.442(2) 1 d PDU A 2
C59A C 1.2777(9) 1.0422(14) 0.3240(19) 0.045(2) Uani 0.442(2) 1 d PDU A 2
H59A H 1.3853 1.0089 0.3142 0.054 Uiso 0.442(2) 1 calc PR A 2
C60A C 1.2378(10) 1.1456(14) 0.2686(19) 0.048(2) Uani 0.442(2) 1 d PDU A 2
C61A C 1.0808(9) 1.1991(10) 0.2888(13) 0.052(3) Uani 0.442(2) 1 d PDU A 2
H61A H 1.0539 1.2760 0.2588 0.063 Uiso 0.442(2) 1 calc PR A 2
C62A C 0.9633(8) 1.1411(8) 0.3522(9) 0.045(2) Uani 0.442(2) 1 d PDU A 2
C63A C 1.2068(12) 0.8700(7) 0.4522(9) 0.054(3) Uani 0.442(2) 1 d PDU A 2
H634 H 1.3124 0.8307 0.4084 0.081 Uiso 0.442(2) 1 calc PR A 2
H635 H 1.1314 0.8206 0.4590 0.081 Uiso 0.442(2) 1 calc PR A 2
H636 H 1.2066 0.8834 0.5265 0.081 Uiso 0.442(2) 1 calc PR A 2
C64A C 0.7941(9) 1.1991(9) 0.3663(9) 0.059(3) Uani 0.442(2) 1 d PDU A 2
H644 H 0.7909 1.2655 0.3123 0.088 Uiso 0.442(2) 1 calc PR A 2
H645 H 0.7426 1.2271 0.4419 0.088 Uiso 0.442(2) 1 calc PR A 2
H646 H 0.7392 1.1425 0.3538 0.088 Uiso 0.442(2) 1 calc PR A 2
O5A O 1.3465(10) 1.2062(10) 0.1955(7) 0.055(2) Uani 0.442(2) 1 d PDU A 2
C66A C 1.5059(11) 1.1674(14) 0.1864(10) 0.066(3) Uani 0.442(2) 1 d PDU A 2
H664 H 1.5174 1.1614 0.2605 0.099 Uiso 0.442(2) 1 calc PR A 2
H665 H 1.5668 1.2233 0.1387 0.099 Uiso 0.442(2) 1 calc PR A 2
H666 H 1.5448 1.0904 0.1536 0.099 Uiso 0.442(2) 1 calc PR A 2

loop_
_atom_site_aniso_label
_atom_site_aniso_U_11
_atom_site_aniso_U_22
_atom_site_aniso_U_33
_atom_site_aniso_U_23
_atom_site_aniso_U_13
_atom_site_aniso_U_12
C1 0.030(3) 0.033(3) 0.034(3) 0.004(3) -0.013(3) -0.013(2)
C2 0.027(2) 0.032(3) 0.034(3) 0.000(2) -0.015(2) -0.013(2)
C3 0.031(3) 0.030(3) 0.035(3) 0.004(2) -0.013(2) -0.010(2)
C4 0.031(2) 0.030(3) 0.035(3) 0.001(3) -0.014(3) -0.011(2)
C5 0.030(3) 0.027(3) 0.036(3) 0.003(2) -0.013(2) -0.012(2)
C6 0.034(2) 0.035(2) 0.042(3) -0.002(2) -0.015(2) -0.013(2)
C7 0.033(3) 0.035(3) 0.043(3) 0.006(3) -0.013(3) -0.018(2)
C8 0.032(2) 0.036(2) 0.038(2) 0.002(2) -0.0119(19) -0.0121(19)
C9 0.033(2) 0.037(3) 0.038(3) -0.001(2) -0.009(2) -0.013(2)
C10 0.032(4) 0.041(3) 0.033(3) -0.003(2) -0.011(2) -0.012(2)
C11 0.032(2) 0.034(2) 0.037(2) -0.0004(19) -0.012(2) -0.0095(19)
C12 0.034(2) 0.030(2) 0.039(3) -0.001(2) -0.014(2) -0.0066(19)
C13 0.030(3) 0.029(3) 0.037(3) -0.001(3) -0.017(3) -0.011(3)
C14 0.033(2) 0.028(2) 0.042(3) 0.004(2) -0.015(2) -0.0080(19)
C15 0.034(2) 0.028(2) 0.035(2) 0.0060(19) -0.011(2) -0.0109(19)
C16 0.032(3) 0.030(4) 0.036(3) 0.007(2) -0.012(2) -0.011(3)
C17 0.038(3) 0.034(2) 0.038(3) 0.002(2) -0.018(2) -0.012(2)
C18 0.035(2) 0.039(2) 0.040(3) 0.001(2) -0.015(2) -0.013(2)
C19 0.033(4) 0.040(3) 0.037(3) -0.003(3) -0.013(3) -0.012(2)
C20 0.032(2) 0.041(2) 0.038(2) 0.001(2) -0.0161(19) -0.013(2)
C21 0.037(3) 0.036(2) 0.050(3) 0.003(2) -0.017(3) -0.018(2)
C22 0.035(3) 0.038(3) 0.043(4) -0.002(2) -0.013(3) -0.013(2)
C23 0.038(3) 0.041(3) 0.046(3) -0.002(3) -0.016(3) -0.019(3)
C24 0.052(3) 0.033(3) 0.061(4) 0.006(3) -0.020(3) -0.019(3)
C25 0.050(3) 0.033(3) 0.068(5) 0.004(3) -0.028(3) -0.008(2)
C26 0.044(3) 0.039(3) 0.076(4) 0.002(3) -0.025(3) -0.011(2)
C27 0.038(3) 0.038(3) 0.049(5) -0.003(3) -0.008(3) -0.015(3)
C28 0.050(4) 0.049(3) 0.109(5) 0.002(4) -0.035(4) -0.014(3)
O1 0.061(3) 0.039(2) 0.075(5) -0.002(3) -0.024(3) -0.020(2)
C29 0.063(4) 0.052(4) 0.075(7) -0.009(4) -0.021(4) -0.027(3)
C30 0.033(2) 0.037(3) 0.033(2) 0.001(2) -0.012(2) -0.012(2)
C31 0.038(3) 0.045(4) 0.038(3) -0.002(3) -0.009(2) -0.016(3)
C32 0.035(3) 0.035(4) 0.049(3) -0.002(3) -0.013(3) -0.012(3)
C33 0.039(3) 0.036(3) 0.041(3) 0.006(2) -0.020(2) -0.017(3)
C34 0.041(3) 0.046(3) 0.036(3) 0.003(3) -0.006(3) -0.010(3)
C35 0.040(3) 0.046(4) 0.036(3) -0.001(3) -0.008(2) -0.011(3)
C36 0.039(3) 0.055(4) 0.045(3) 0.001(3) -0.011(2) -0.010(3)
C37 0.047(3) 0.050(5) 0.045(4) 0.007(3) -0.014(3) -0.002(3)
O2 0.046(3) 0.041(3) 0.042(3) 0.010(3) -0.015(2) -0.010(3)
C38 0.053(4) 0.052(6) 0.042(4) 0.007(4) -0.010(4) -0.009(4)
C39 0.038(3) 0.033(3) 0.045(3) 0.000(2) -0.016(2) -0.012(2)
C40 0.038(3) 0.035(3) 0.048(4) -0.006(3) -0.018(2) -0.009(2)
C41 0.040(3) 0.044(3) 0.054(3) -0.005(3) -0.023(3) -0.009(3)
C42 0.049(3) 0.041(3) 0.054(3) -0.009(3) -0.023(3) -0.014(3)
C43 0.048(3) 0.038(3) 0.049(4) -0.012(3) -0.017(3) -0.005(3)
C44 0.041(3) 0.041(3) 0.050(4) -0.007(3) -0.020(3) -0.003(2)
C45 0.047(4) 0.040(4) 0.055(5) -0.010(3) -0.022(3) -0.009(3)
C46 0.049(4) 0.055(4) 0.066(5) -0.023(3) -0.022(3) 0.004(3)
O3 0.061(3) 0.064(3) 0.060(4) -0.016(3) -0.034(3) -0.013(3)
C47 0.066(4) 0.077(5) 0.075(6) -0.023(5) -0.045(4) -0.004(4)
C48 0.037(2) 0.037(3) 0.040(3) 0.004(2) -0.012(2) -0.016(2)
C49 0.039(3) 0.042(3) 0.046(3) 0.004(3) -0.014(2) -0.013(2)
C50 0.035(3) 0.048(4) 0.050(3) -0.001(3) -0.009(3) -0.012(3)
C51 0.042(3) 0.046(3) 0.056(3) 0.001(3) -0.003(3) -0.026(3)
C52 0.048(3) 0.030(3) 0.051(4) 0.007(3) -0.011(3) -0.015(3)
C53 0.038(3) 0.039(3) 0.053(4) 0.009(3) -0.015(2) -0.012(2)
C54 0.046(3) 0.052(4) 0.070(5) 0.008(4) -0.018(3) -0.009(3)
C55 0.045(3) 0.049(4) 0.066(5) 0.014(4) -0.015(3) -0.009(3)
O4 0.054(3) 0.064(3) 0.080(5) 0.000(3) 0.000(3) -0.034(2)
C56 0.044(3) 0.078(4) 0.084(6) 0.000(5) 0.002(4) -0.033(3)
C57 0.043(3) 0.043(3) 0.040(3) -0.004(2) -0.016(2) -0.016(2)
C58 0.046(3) 0.048(3) 0.041(3) -0.005(2) -0.014(2) -0.013(3)
C59 0.049(4) 0.051(3) 0.040(3) -0.003(3) -0.014(3) -0.019(3)
C60 0.054(3) 0.049(3) 0.041(3) -0.009(3) -0.007(3) -0.022(3)
C61 0.046(3) 0.043(4) 0.053(3) 0.001(3) -0.003(3) -0.011(3)
C62 0.044(3) 0.042(3) 0.047(3) 0.003(2) -0.011(2) -0.013(3)
C63 0.052(4) 0.065(4) 0.041(4) 0.001(3) -0.018(3) -0.007(3)
C64 0.054(4) 0.054(4) 0.054(3) 0.007(3) -0.014(3) -0.002(3)
O5 0.067(3) 0.044(3) 0.043(3) -0.006(2) -0.002(2) -0.015(3)
C65 0.068(4) 0.048(4) 0.052(5) -0.010(4) -0.002(4) -0.008(3)
C1A 0.028(3) 0.029(3) 0.034(3) 0.001(3) -0.008(3) -0.011(2)
C2A 0.031(3) 0.029(3) 0.032(3) 0.001(3) -0.013(2) -0.011(3)
C3A 0.030(3) 0.036(3) 0.033(4) 0.002(3) -0.013(3) -0.014(2)
C4A 0.027(3) 0.030(3) 0.034(3) 0.002(3) -0.015(3) -0.015(3)
C5A 0.031(3) 0.029(4) 0.033(3) 0.003(3) -0.014(3) -0.010(3)
C6A 0.035(3) 0.032(3) 0.037(3) 0.000(2) -0.014(2) -0.010(2)
C7A 0.036(4) 0.031(3) 0.035(3) -0.001(3) -0.014(3) -0.014(3)
C8A 0.033(3) 0.034(3) 0.041(3) -0.002(3) -0.007(3) -0.014(2)
C9A 0.034(3) 0.040(3) 0.038(3) 0.000(3) -0.010(2) -0.012(2)
C10A 0.035(4) 0.041(3) 0.035(3) 0.004(3) -0.014(3) -0.013(3)
C11A 0.034(3) 0.040(3) 0.038(3) 0.002(3) -0.012(2) -0.015(2)
C12A 0.033(3) 0.035(3) 0.041(3) 0.003(3) -0.016(2) -0.012(2)
C13A 0.033(4) 0.033(3) 0.044(4) 0.001(3) -0.016(3) -0.016(3)
C14A 0.032(3) 0.040(3) 0.039(3) 0.005(2) -0.017(2) -0.014(2)
C15A 0.033(3) 0.038(3) 0.037(3) 0.003(2) -0.016(2) -0.010(2)
C16A 0.039(4) 0.034(4) 0.035(3) 0.002(3) -0.013(3) -0.011(3)
C17A 0.034(3) 0.035(3) 0.038(3) 0.005(2) -0.016(2) -0.013(2)
C18A 0.031(3) 0.030(3) 0.040(3) 0.004(2) -0.011(2) -0.009(2)
C19A 0.030(4) 0.029(3) 0.036(4) 0.002(4) -0.008(3) -0.009(3)
C20A 0.030(3) 0.032(3) 0.039(3) -0.003(2) -0.011(2) -0.006(2)
C21A 0.041(3) 0.034(3) 0.041(3) -0.005(3) -0.016(3) -0.012(3)
C22A 0.040(3) 0.038(3) 0.052(4) -0.004(3) -0.018(3) -0.010(3)
C23A 0.042(4) 0.042(4) 0.053(4) -0.006(4) -0.022(4) -0.008(4)
C24A 0.049(3) 0.044(3) 0.053(4) -0.009(3) -0.024(3) -0.014(3)
C25A 0.049(4) 0.035(4) 0.047(4) -0.009(3) -0.018(3) -0.011(3)
C26A 0.042(3) 0.044(4) 0.053(4) -0.011(3) -0.018(3) -0.006(3)
C27A 0.041(4) 0.040(4) 0.052(5) -0.005(4) -0.010(4) -0.002(3)
C28A 0.052(4) 0.049(5) 0.070(5) -0.015(4) -0.029(4) -0.001(3)
O1A 0.054(3) 0.052(3) 0.062(5) -0.012(3) -0.028(3) -0.019(3)
C29A 0.055(4) 0.066(5) 0.068(6) -0.012(5) -0.037(4) -0.018(4)
C30A 0.039(3) 0.042(4) 0.035(3) 0.001(3) -0.014(2) -0.019(3)
C31A 0.033(3) 0.039(4) 0.040(3) -0.001(3) -0.011(2) -0.011(3)
C32A 0.037(3) 0.026(4) 0.043(3) 0.004(3) -0.014(3) -0.016(3)
C33A 0.041(3) 0.037(3) 0.043(3) 0.010(3) -0.009(3) -0.016(3)
C34A 0.040(4) 0.045(4) 0.037(4) 0.003(4) -0.008(4) -0.011(4)
C35A 0.040(3) 0.046(4) 0.037(3) 0.003(3) -0.011(3) -0.008(3)
C36A 0.043(4) 0.053(5) 0.041(4) 0.006(4) -0.004(3) -0.008(4)
C37A 0.050(4) 0.052(5) 0.038(5) 0.006(4) -0.007(4) -0.008(4)
O2A 0.046(3) 0.048(4) 0.040(3) 0.004(3) -0.017(3) -0.015(3)
C38A 0.045(4) 0.050(5) 0.040(4) 0.007(4) -0.018(4) -0.016(4)
C39A 0.038(3) 0.039(3) 0.050(4) -0.001(3) -0.017(3) -0.013(2)
C40A 0.039(3) 0.037(3) 0.049(4) 0.000(3) -0.014(3) -0.014(3)
C41A 0.039(4) 0.040(4) 0.047(4) -0.001(4) -0.013(4) -0.016(4)
C42A 0.052(3) 0.033(3) 0.061(4) 0.002(3) -0.024(3) -0.019(3)
C43A 0.052(4) 0.032(3) 0.059(5) 0.003(3) -0.025(3) -0.009(3)
C44A 0.039(3) 0.037(3) 0.068(4) 0.003(3) -0.029(3) -0.012(2)
C45A 0.033(4) 0.044(4) 0.055(6) -0.005(4) -0.006(4) -0.013(3)
C46A 0.041(4) 0.048(4) 0.109(6) 0.011(5) -0.034(5) -0.018(3)
O3A 0.062(4) 0.038(3) 0.065(5) 0.005(3) -0.021(3) -0.026(3)
C47A 0.063(5) 0.044(4) 0.070(7) 0.007(5) -0.025(5) -0.036(4)
C48A 0.038(3) 0.044(3) 0.042(3) -0.002(3) -0.012(3) -0.018(3)
C49A 0.045(4) 0.054(4) 0.041(3) -0.004(3) -0.021(3) -0.009(3)
C50A 0.046(4) 0.049(4) 0.038(3) -0.004(3) -0.015(3) -0.022(3)
C51A 0.053(4) 0.050(3) 0.042(3) -0.009(3) -0.006(3) -0.019(3)
C52A 0.043(4) 0.045(4) 0.050(4) -0.002(3) -0.009(3) -0.013(3)
C53A 0.043(3) 0.050(4) 0.043(3) 0.000(3) -0.012(3) -0.015(3)
C54A 0.060(5) 0.072(5) 0.044(5) -0.008(4) -0.015(4) 0.002(4)
C55A 0.045(4) 0.055(5) 0.049(4) 0.007(4) -0.008(3) -0.007(4)
O4A 0.073(4) 0.053(4) 0.049(3) -0.013(3) -0.005(3) -0.018(4)
C56A 0.080(5) 0.049(5) 0.054(6) -0.013(5) 0.006(5) -0.006(4)
C57A 0.037(3) 0.038(3) 0.043(3) 0.005(3) -0.013(3) -0.015(3)
C58A 0.038(3) 0.045(4) 0.046(4) 0.007(3) -0.016(3) -0.010(3)
C59A 0.031(3) 0.053(4) 0.051(4) -0.003(4) -0.010(3) -0.016(3)
C60A 0.044(3) 0.046(4) 0.055(4) 0.002(3) -0.008(3) -0.023(3)
C61A 0.049(4) 0.041(4) 0.058(4) 0.003(4) -0.003(3) -0.017(3)
C62A 0.042(3) 0.039(4) 0.053(4) 0.009(3) -0.015(3) -0.014(3)
C63A 0.044(4) 0.046(5) 0.062(5) 0.009(4) -0.008(4) -0.009(4)
C64A 0.048(4) 0.052(5) 0.066(5) 0.022(4) -0.014(4) -0.008(3)
O5A 0.044(3) 0.064(3) 0.055(4) 0.010(3) -0.003(3) -0.032(2)
C66A 0.040(4) 0.076(5) 0.069(6) 0.007(5) 0.008(4) -0.031(4)

loop_
_atom_type_symbol
_atom_type_description
_atom_type_number_in_cell
_atom_type_scat_dispersion_real
_atom_type_scat_dispersion_imag
_atom_type_scat_source
C C 65 0.0033 0.0016
; International Tables for Crystallography (1992). 
Vol. C, Tables 4.2.6.8 and 6.1.1.4
;
H H 60 0.0000 0.0000
; International Tables for Crystallography (1992). 
Vol. C, Tables 4.2.6.8 and 6.1.1.4
;
O O 5 0.0106 0.0060
; International Tables for Crystallography (1992). 
Vol. C, Tables 4.2.6.8 and 6.1.1.4
;

loop_
_geom_angle_atom_site_label_1
_geom_angle_atom_site_label_2
_geom_angle_atom_site_label_3
_geom_angle
C20 C1 C5 123.1(4)
C20 C1 C2 123.1(4)
C5 C1 C2 107.3(3)
C8 C2 C3 122.2(3)
C8 C2 C1 122.0(3)
C3 C2 C1 108.7(3)
C11 C3 C4 122.4(4)
C11 C3 C2 123.2(4)
C4 C3 C2 107.4(3)
C14 C4 C5 122.5(4)
C14 C4 C3 123.0(4)
C5 C4 C3 108.2(4)
C17 C5 C4 122.5(4)
C17 C5 C1 122.3(4)
C4 C5 C1 108.3(4)
C7 C6 C20 119.1(4)
C7 C6 C21 120.4(4)
C20 C6 C21 120.5(4)
C6 C7 C8 124.2(5)
C6 C7 H7 117.9
C8 C7 H7 117.9
C2 C8 C7 113.7(4)
C2 C8 C9 116.2(3)
C7 C8 C9 128.6(5)
C10 C9 C8 119.9(4)
C10 C9 C30 118.9(4)
C8 C9 C30 120.5(4)
C9 C10 C11 123.7(5)
C9 C10 H10 118.2
C11 C10 H10 118.2
C3 C11 C10 113.9(4)
C3 C11 C12 115.7(3)
C10 C11 C12 128.4(5)
C13 C12 C11 119.7(4)
C13 C12 C39 118.6(4)
C11 C12 C39 121.5(4)
C12 C13 C14 123.8(5)
C12 C13 H13 118.1
C14 C13 H13 118.1
C4 C14 C13 113.8(4)
C4 C14 C15 115.7(4)
C13 C14 C15 129.2(5)
C16 C15 C14 120.1(4)
C16 C15 C48 121.7(4)
C14 C15 C48 118.2(4)
C15 C16 C17 123.0(5)
C15 C16 H16 118.5
C17 C16 H16 118.5
C5 C17 C16 114.1(4)
C5 C17 C18 116.0(4)
C16 C17 C18 128.6(5)
C19 C18 C17 120.1(4)
C19 C18 C57 120.1(4)
C17 C18 C57 119.4(4)
C18 C19 C20 123.5(5)
C18 C19 H19 118.3
C20 C19 H19 118.3
C1 C20 C19 114.2(5)
C1 C20 C6 115.5(4)
C19 C20 C6 128.4(5)
C26 C21 C22 119.1(4)
C26 C21 C6 120.8(4)
C22 C21 C6 120.0(4)
C23 C22 C21 120.3(4)
C23 C22 C27 119.1(4)
C21 C22 C27 120.1(5)
C24 C23 C22 119.9(5)
C24 C23 H23 120.1
C22 C23 H23 120.1
C23 C24 C25 119.9(4)
C23 C24 O1 122.7(6)
C25 C24 O1 116.2(5)
C26 C25 C24 121.5(4)
C26 C25 H25 119.2
C24 C25 H25 119.2
C25 C26 C21 119.2(3)
C25 C26 C28 119.3(4)
C21 C26 C28 121.4(4)
C24 O1 C29 117.6(5)
C35 C30 C31 119.3(4)
C35 C30 C9 122.4(4)
C31 C30 C9 118.2(4)
C32 C31 C30 119.8(4)
C32 C31 C36 118.4(4)
C30 C31 C36 121.6(4)
C31 C32 C33 120.5(4)
C31 C32 H32 119.7
C33 C32 H32 119.7
C34 C33 O2 123.6(5)
C34 C33 C32 120.1(4)
O2 C33 C32 115.5(5)
C33 C34 C35 120.0(5)
C33 C34 H34 120.0
C35 C34 H34 120.0
C30 C35 C34 119.8(4)
C30 C35 C37 121.0(4)
C34 C35 C37 119.1(4)
C33 O2 C38 117.4(6)
C40 C39 C44 119.0(4)
C40 C39 C12 120.2(4)
C44 C39 C12 120.7(4)
C41 C40 C39 120.0(4)
C41 C40 C45 118.3(4)
C39 C40 C45 121.6(4)
C42 C41 C40 120.0(5)
C42 C41 H41 120.0
C40 C41 H41 120.0
C41 C42 O3 123.6(6)
C41 C42 C43 120.0(4)
O3 C42 C43 115.9(5)
C44 C43 C42 120.9(4)
C44 C43 H43 119.6
C42 C43 H43 119.6
C43 C44 C39 119.7(4)
C43 C44 C46 119.2(4)
C39 C44 C46 121.1(4)
C42 O3 C47 118.2(5)
C49 C48 C53 120.2(4)
C49 C48 C15 121.6(4)
C53 C48 C15 118.2(4)
C48 C49 C50 119.2(4)
C48 C49 C54 121.6(4)
C50 C49 C54 119.1(4)
C51 C50 C49 120.1(4)
C51 C50 H50 120.0
C49 C50 H50 120.0
C50 C51 C52 120.6(5)
C50 C51 O4 123.6(5)
C52 C51 O4 115.8(5)
C53 C52 C51 120.1(4)
C53 C52 H52 120.0
C51 C52 H52 120.0
C52 C53 C48 119.4(4)
C52 C53 C55 118.9(4)
C48 C53 C55 121.3(4)
C51 O4 C56 116.5(5)
C62 C57 C58 119.5(4)
C62 C57 C18 120.3(4)
C58 C57 C18 120.2(4)
C59 C58 C57 119.4(4)
C59 C58 C63 118.8(4)
C57 C58 C63 121.6(4)
C60 C59 C58 120.7(4)
C60 C59 H59 119.7
C58 C59 H59 119.7
C61 C60 C59 120.2(4)
C61 C60 O5 123.0(5)
C59 C60 O5 116.7(5)
C60 C61 C62 120.0(5)
C60 C61 H61 120.0
C62 C61 H61 120.0
C61 C62 C57 119.7(4)
C61 C62 C64 119.5(4)
C57 C62 C64 120.8(4)
C60 O5 C65 116.8(6)
C20A C1A C2A 122.9(5)
C20A C1A C5A 123.0(5)
C2A C1A C5A 107.3(5)
C8A C2A C1A 122.1(5)
C8A C2A C3A 122.4(5)
C1A C2A C3A 108.7(4)
C11A C3A C2A 122.8(5)
C11A C3A C4A 122.2(5)
C2A C3A C4A 107.2(5)
C14A C4A C5A 122.6(5)
C14A C4A C3A 122.4(5)
C5A C4A C3A 108.4(5)
C17A C5A C4A 123.4(5)
C17A C5A C1A 122.1(5)
C4A C5A C1A 108.4(5)
C7A C6A C20A 119.3(5)
C7A C6A C21A 121.7(6)
C20A C6A C21A 118.7(5)
C6A C7A C8A 124.0(7)
C6A C7A H7A 118.0
C8A C7A H7A 118.0
C2A C8A C9A 115.9(4)
C2A C8A C7A 114.0(5)
C9A C8A C7A 128.1(6)
C10A C9A C8A 120.2(5)
C10A C9A C30A 118.3(6)
C8A C9A C30A 120.8(5)
C9A C10A C11A 123.4(7)
C9A C10A H10A 118.3
C11A C10A H10A 118.3
C3A C11A C10A 114.4(6)
C3A C11A C12A 115.7(5)
C10A C11A C12A 128.4(6)
C13A C12A C11A 119.2(5)
C13A C12A C39A 121.3(6)
C11A C12A C39A 119.5(6)
C12A C13A C14A 124.0(7)
C12A C13A H13A 118.0
C14A C13A H13A 118.0
C4A C14A C13A 113.9(5)
C4A C14A C15A 115.4(4)
C13A C14A C15A 129.3(6)
C16A C15A C14A 120.5(5)
C16A C15A C48A 117.3(5)
C14A C15A C48A 121.7(5)
C15A C16A C17A 123.5(6)
C15A C16A H16A 118.3
C17A C16A H16A 118.3
C5A C17A C16A 114.1(5)
C5A C17A C18A 115.9(5)
C16A C17A C18A 127.7(7)
C19A C18A C17A 119.8(5)
C19A C18A C57A 119.4(6)
C17A C18A C57A 120.7(5)
C18A C19A C20A 123.4(7)
C18A C19A H19A 118.3
C20A C19A H19A 118.3
C1A C20A C6A 116.2(5)
C1A C20A C19A 113.8(6)
C6A C20A C19A 128.7(7)
C22A C21A C26A 119.4(4)
C22A C21A C6A 120.4(5)
C26A C21A C6A 120.1(5)
C23A C22A C21A 119.9(4)
C23A C22A C27A 119.0(5)
C21A C22A C27A 121.0(5)
C24A C23A C22A 120.0(5)
C24A C23A H23A 120.0
C22A C23A H23A 120.0
C23A C24A C25A 120.2(4)
C23A C24A O1A 122.6(6)
C25A C24A O1A 116.5(6)
C26A C25A C24A 120.7(5)
C26A C25A H25A 119.7
C24A C25A H25A 119.7
C25A C26A C21A 119.6(4)
C25A C26A C28A 119.0(5)
C21A C26A C28A 121.2(5)
C22A C27A H274 109.5
C22A C27A H275 109.5
H274 C27A H275 109.5
C22A C27A H276 109.5
H274 C27A H276 109.5
H275 C27A H276 109.5
C26A C28A H284 109.5
C26A C28A H285 109.5
H284 C28A H285 109.5
C26A C28A H286 109.5
H284 C28A H286 109.5
H285 C28A H286 109.5
C24A O1A C29A 117.5(6)
O1A C29A H294 109.5
O1A C29A H295 109.5
H294 C29A H295 109.5
O1A C29A H296 109.5
H294 C29A H296 109.5
H295 C29A H296 109.5
C35A C30A C31A 119.8(4)
C35A C30A C9A 120.0(5)
C31A C30A C9A 120.2(5)
C32A C31A C30A 119.3(4)
C32A C31A C36A 118.6(5)
C30A C31A C36A 122.1(5)
C31A C32A C33A 120.6(5)
C31A C32A H32A 119.7
C33A C32A H32A 119.7
C34A C33A C32A 120.2(5)
C34A C33A O2A 121.9(7)
C32A C33A O2A 115.9(6)
C33A C34A C35A 119.7(5)
C33A C34A H34A 120.1
C35A C34A H34A 120.1
C34A C35A C30A 119.7(4)
C34A C35A C37A 119.1(5)
C30A C35A C37A 121.2(5)
C31A C36A H364 109.5
C31A C36A H365 109.5
H364 C36A H365 109.5
C31A C36A H366 109.5
H364 C36A H366 109.5
H365 C36A H366 109.5
C35A C37A H374 109.5
C35A C37A H375 109.5
H374 C37A H375 109.5
C35A C37A H376 109.5
H374 C37A H376 109.5
H375 C37A H376 109.5
C33A O2A C38A 117.2(7)
O2A C38A H384 109.5
O2A C38A H385 109.5
H384 C38A H385 109.5
O2A C38A H386 109.5
H384 C38A H386 109.5
H385 C38A H386 109.5
C44A C39A C40A 118.9(4)
C44A C39A C12A 122.2(5)
C40A C39A C12A 118.8(5)
C41A C40A C39A 120.1(4)
C41A C40A C45A 118.8(5)
C39A C40A C45A 120.5(5)
C42A C41A C40A 120.0(5)
C42A C41A H41A 120.0
C40A C41A H41A 120.0
C43A C42A C41A 119.8(4)
C43A C42A O3A 116.8(6)
C41A C42A O3A 121.6(7)
C42A C43A C44A 121.3(5)
C42A C43A H43A 119.4
C44A C43A H43A 119.4
C43A C44A C39A 119.2(4)
C43A C44A C46A 119.1(5)
C39A C44A C46A 121.4(5)
C40A C45A H454 109.5
C40A C45A H455 109.5
H454 C45A H455 109.5
C40A C45A H456 109.5
H454 C45A H456 109.5
H455 C45A H456 109.5
C44A C46A H464 109.5
C44A C46A H465 109.5
H464 C46A H465 109.5
C44A C46A H466 109.5
H464 C46A H466 109.5
H465 C46A H466 109.5
C42A O3A C47A 117.0(7)
O3A C47A H474 109.5
O3A C47A H475 109.5
H474 C47A H475 109.5
O3A C47A H476 109.5
H474 C47A H476 109.5
H475 C47A H476 109.5
C53A C48A C49A 120.0(4)
C53A C48A C15A 119.4(5)
C49A C48A C15A 120.4(5)
C50A C49A C48A 119.0(4)
C50A C49A C54A 119.2(5)
C48A C49A C54A 121.4(5)
C51A C50A C49A 120.3(5)
C51A C50A H50A 119.8
C49A C50A H50A 119.8
C52A C51A C50A 120.5(5)
C52A C51A O4A 121.9(6)
C50A C51A O4A 117.5(5)
C51A C52A C53A 119.7(5)
C51A C52A H52A 120.2
C53A C52A H52A 120.2
C48A C53A C52A 119.5(4)
C48A C53A C55A 121.1(5)
C52A C53A C55A 119.3(5)
C49A C54A H544 109.5
C49A C54A H545 109.5
H544 C54A H545 109.5
C49A C54A H546 109.5
H544 C54A H546 109.5
H545 C54A H546 109.5
C53A C55A H554 109.5
C53A C55A H555 109.5
H554 C55A H555 109.5
C53A C55A H556 109.5
H554 C55A H556 109.5
H555 C55A H556 109.5
C51A O4A C56A 116.9(7)
O4A C56A H564 109.5
O4A C56A H565 109.5
H564 C56A H565 109.5
O4A C56A H566 109.5
H564 C56A H566 109.5
H565 C56A H566 109.5
C62A C57A C58A 119.4(4)
C62A C57A C18A 119.0(5)
C58A C57A C18A 121.5(5)
C59A C58A C57A 119.4(4)
C59A C58A C63A 119.6(5)
C57A C58A C63A 120.9(5)
C60A C59A C58A 120.3(5)
C60A C59A H59A 119.9
C58A C59A H59A 119.9
C59A C60A O5A 123.9(5)
C59A C60A C61A 120.1(5)
O5A C60A C61A 115.9(5)
C62A C61A C60A 120.3(5)
C62A C61A H61A 119.9
C60A C61A H61A 119.9
C61A C62A C57A 119.2(4)
C61A C62A C64A 118.7(5)
C57A C62A C64A 121.5(5)
C58A C63A H634 109.5
C58A C63A H635 109.5
H634 C63A H635 109.5
C58A C63A H636 109.5
H634 C63A H636 109.5
H635 C63A H636 109.5
C62A C64A H644 109.5
C62A C64A H645 109.5
H644 C64A H645 109.5
C62A C64A H646 109.5
H644 C64A H646 109.5
H645 C64A H646 109.5
C60A O5A C66A 118.6(6)
O5A C66A H664 109.5
O5A C66A H665 109.5
H664 C66A H665 109.5
O5A C66A H666 109.5
H664 C66A H666 109.5
H665 C66A H666 109.5

loop_
_geom_bond_atom_site_label_1
_geom_bond_atom_site_label_2
_geom_bond_distance
C1 C20 1.382(4)
C1 C5 1.414(4)
C1 C2 1.414(4)
C2 C8 1.383(4)
C2 C3 1.414(4)
C3 C11 1.382(4)
C3 C4 1.413(4)
C4 C14 1.380(4)
C4 C5 1.411(4)
C5 C17 1.381(4)
C6 C7 1.381(8)
C6 C20 1.454(4)
C6 C21 1.499(4)
C7 C8 1.448(6)
C7 H7 0.9500
C8 C9 1.450(4)
C9 C10 1.382(8)
C9 C30 1.501(4)
C10 C11 1.448(6)
C10 H10 0.9500
C11 C12 1.453(4)
C12 C13 1.380(8)
C12 C39 1.499(4)
C13 C14 1.445(6)
C13 H13 0.9500
C14 C15 1.450(4)
C15 C16 1.380(8)
C15 C48 1.497(4)
C16 C17 1.445(6)
C16 H16 0.9500
C17 C18 1.451(4)
C18 C19 1.381(8)
C18 C57 1.501(4)
C19 C20 1.444(6)
C19 H19 0.9500
C21 C26 1.402(5)
C21 C22 1.408(5)
C22 C23 1.390(5)
C22 C27 1.509(3)
C23 C24 1.381(5)
C23 H23 0.9500
C24 C25 1.382(5)
C24 O1 1.393(6)
C25 C26 1.381(5)
C25 H25 0.9500
C26 C28 1.511(4)
C27 H271 0.9800
C27 H272 0.9800
C27 H273 0.9800
C28 H281 0.9800
C28 H282 0.9800
C28 H283 0.9800
O1 C29 1.411(6)
C29 H291 0.9800
C29 H292 0.9800
C29 H293 0.9800
C30 C35 1.400(5)
C30 C31 1.404(5)
C31 C32 1.378(5)
C31 C36 1.510(3)
C32 C33 1.392(5)
C32 H32 0.9500
C33 C34 1.374(5)
C33 O2 1.391(6)
C34 C35 1.400(5)
C34 H34 0.9500
C35 C37 1.508(3)
C36 H361 0.9800
C36 H362 0.9800
C36 H363 0.9800
C37 H371 0.9800
C37 H372 0.9800
C37 H373 0.9800
O2 C38 1.412(6)
C38 H381 0.9800
C38 H382 0.9800
C38 H383 0.9800
C39 C40 1.399(5)
C39 C44 1.405(5)
C40 C41 1.398(5)
C40 C45 1.508(3)
C41 C42 1.374(5)
C41 H41 0.9500
C42 O3 1.384(6)
C42 C43 1.386(5)
C43 C44 1.378(5)
C43 H43 0.9500
C44 C46 1.509(3)
C45 H451 0.9800
C45 H452 0.9800
C45 H453 0.9800
C46 H461 0.9800
C46 H462 0.9800
C46 H463 0.9800
O3 C47 1.411(6)
C47 H471 0.9800
C47 H472 0.9800
C47 H473 0.9800
C48 C49 1.396(5)
C48 C53 1.400(5)
C49 C50 1.399(5)
C49 C54 1.507(3)
C50 C51 1.371(5)
C50 H50 0.9500
C51 C52 1.386(6)
C51 O4 1.390(5)
C52 C53 1.382(5)
C52 H52 0.9500
C53 C55 1.510(4)
C54 H541 0.9800
C54 H542 0.9800
C54 H543 0.9800
C55 H551 0.9800
C55 H552 0.9800
C55 H553 0.9800
O4 C56 1.416(6)
C56 H561 0.9800
C56 H562 0.9800
C56 H563 0.9800
C57 C62 1.400(5)
C57 C58 1.400(5)
C58 C59 1.383(5)
C58 C63 1.508(3)
C59 C60 1.382(5)
C59 H59 0.9500
C60 C61 1.376(5)
C60 O5 1.391(6)
C61 C62 1.398(5)
C61 H61 0.9500
C62 C64 1.507(4)
C63 H631 0.9800
C63 H632 0.9800
C63 H633 0.9800
C64 H641 0.9800
C64 H642 0.9800
C64 H643 0.9800
O5 C65 1.415(6)
C65 H651 0.9800
C65 H652 0.9800
C65 H653 0.9800
C1A C20A 1.381(7)
C1A C2A 1.412(6)
C1A C5A 1.419(7)
C2A C8A 1.389(7)
C2A C3A 1.415(7)
C3A C11A 1.381(7)
C3A C4A 1.418(6)
C4A C14A 1.382(7)
C4A C5A 1.403(7)
C5A C17A 1.381(7)
C6A C7A 1.382(10)
C6A C20A 1.444(6)
C6A C21A 1.498(4)
C7A C8A 1.450(9)
C7A H7A 0.9500
C8A C9A 1.447(6)
C9A C10A 1.384(10)
C9A C30A 1.498(4)
C10A C11A 1.443(9)
C10A H10A 0.9500
C11A C12A 1.457(7)
C12A C13A 1.375(10)
C12A C39A 1.500(4)
C13A C14A 1.443(9)
C13A H13A 0.9500
C14A C15A 1.452(6)
C15A C16A 1.376(10)
C15A C48A 1.499(4)
C16A C17A 1.444(9)
C16A H16A 0.9500
C17A C18A 1.451(6)
C18A C19A 1.383(10)
C18A C57A 1.499(4)
C19A C20A 1.448(9)
C19A H19A 0.9500
C21A C22A 1.399(5)
C21A C26A 1.402(5)
C22A C23A 1.394(6)
C22A C27A 1.509(4)
C23A C24A 1.377(6)
C23A H23A 0.9500
C24A C25A 1.384(5)
C24A O1A 1.387(6)
C25A C26A 1.381(6)
C25A H25A 0.9500
C26A C28A 1.510(4)
C27A H274 0.9800
C27A H275 0.9800
C27A H276 0.9800
C28A H284 0.9800
C28A H285 0.9800
C28A H286 0.9800
O1A C29A 1.414(7)
C29A H294 0.9800
C29A H295 0.9800
C29A H296 0.9800
C30A C35A 1.398(5)
C30A C31A 1.403(5)
C31A C32A 1.380(6)
C31A C36A 1.511(4)
C32A C33A 1.390(6)
C32A H32A 0.9500
C33A C34A 1.376(6)
C33A O2A 1.393(7)
C34A C35A 1.398(6)
C34A H34A 0.9500
C35A C37A 1.508(4)
C36A H364 0.9800
C36A H365 0.9800
C36A H366 0.9800
C37A H374 0.9800
C37A H375 0.9800
C37A H376 0.9800
O2A C38A 1.411(7)
C38A H384 0.9800
C38A H385 0.9800
C38A H386 0.9800
C39A C44A 1.404(5)
C39A C40A 1.408(6)
C40A C41A 1.390(6)
C40A C45A 1.510(4)
C41A C42A 1.383(6)
C41A H41A 0.9500
C42A C43A 1.382(6)
C42A O3A 1.395(7)
C43A C44A 1.383(5)
C43A H43A 0.9500
C44A C46A 1.511(4)
C45A H454 0.9800
C45A H455 0.9800
C45A H456 0.9800
C46A H464 0.9800
C46A H465 0.9800
C46A H466 0.9800
O3A C47A 1.415(7)
C47A H474 0.9800
C47A H475 0.9800
C47A H476 0.9800
C48A C53A 1.396(5)
C48A C49A 1.399(5)
C49A C50A 1.385(6)
C49A C54A 1.509(4)
C50A C51A 1.383(6)
C50A H50A 0.9500
C51A C52A 1.379(6)
C51A O4A 1.389(6)
C52A C53A 1.398(6)
C52A H52A 0.9500
C53A C55A 1.507(4)
C54A H544 0.9800
C54A H545 0.9800
C54A H546 0.9800
C55A H554 0.9800
C55A H555 0.9800
C55A H556 0.9800
O4A C56A 1.416(7)
C56A H564 0.9800
C56A H565 0.9800
C56A H566 0.9800
C57A C62A 1.400(5)
C57A C58A 1.401(5)
C58A C59A 1.396(6)
C58A C63A 1.508(4)
C59A C60A 1.371(6)
C59A H59A 0.9500
C60A O5A 1.386(6)
C60A C61A 1.387(6)
C61A C62A 1.382(6)
C61A H61A 0.9500
C62A C64A 1.510(4)
C63A H634 0.9800
C63A H635 0.9800
C63A H636 0.9800
C64A H644 0.9800
C64A H645 0.9800
C64A H646 0.9800
O5A C66A 1.403(7)
C66A H664 0.9800
C66A H665 0.9800
C66A H666 0.9800

loop_
_geom_torsion_atom_site_label_1
_geom_torsion_atom_site_label_2
_geom_torsion_atom_site_label_3
_geom_torsion_atom_site_label_4
_geom_torsion
C20 C1 C2 C8 1.9(9)
C5 C1 C2 C8 -150.3(5)
C20 C1 C2 C3 153.1(5)
C5 C1 C2 C3 0.9(6)
C8 C2 C3 C11 -0.9(9)
C1 C2 C3 C11 -152.0(6)
C8 C2 C3 C4 150.4(5)
C1 C2 C3 C4 -0.7(7)
C11 C3 C4 C14 -0.8(10)
C2 C3 C4 C14 -152.4(6)
C11 C3 C4 C5 151.8(6)
C2 C3 C4 C5 0.2(8)
C14 C4 C5 C17 1.7(11)
C3 C4 C5 C17 -151.1(5)
C14 C4 C5 C1 153.1(6)
C3 C4 C5 C1 0.4(8)
C20 C1 C5 C17 -1.5(9)
C2 C1 C5 C17 150.7(6)
C20 C1 C5 C4 -153.0(6)
C2 C1 C5 C4 -0.8(7)
C20 C6 C7 C8 1.1(16)
C21 C6 C7 C8 179.1(9)
C3 C2 C8 C7 -160.4(8)
C1 C2 C8 C7 -13.0(9)
C3 C2 C8 C9 7.0(7)
C1 C2 C8 C9 154.4(5)
C6 C7 C8 C2 11.6(15)
C6 C7 C8 C9 -153.9(9)
C2 C8 C9 C10 -4.5(9)
C7 C8 C9 C10 160.7(10)
C2 C8 C9 C30 -174.2(5)
C7 C8 C9 C30 -9.1(10)
C8 C9 C10 C11 -4.2(15)
C30 C9 C10 C11 165.7(8)
C4 C3 C11 C10 -154.5(8)
C2 C3 C11 C10 -7.4(10)
C4 C3 C11 C12 10.7(8)
C2 C3 C11 C12 157.8(5)
C9 C10 C11 C3 9.9(14)
C9 C10 C11 C12 -153.0(8)
C3 C11 C12 C13 -9.4(12)
C10 C11 C12 C13 153.2(13)
C3 C11 C12 C39 175.1(5)
C10 C11 C12 C39 -22.3(10)
C11 C12 C13 C14 -1(2)
C39 C12 C13 C14 174.2(12)
C5 C4 C14 C13 -158.6(10)
C3 C4 C14 C13 -9.9(12)
C5 C4 C14 C15 9.6(9)
C3 C4 C14 C15 158.4(6)
C12 C13 C14 C4 11(2)
C12 C13 C14 C15 -155.4(11)
C4 C14 C15 C16 -8.7(10)
C13 C14 C15 C16 157.4(13)
C4 C14 C15 C48 172.1(5)
C13 C14 C15 C48 -21.8(12)
C14 C15 C16 C17 -3.2(16)
C48 C15 C16 C17 176.0(8)
C4 C5 C17 C16 -13.1(11)
C1 C5 C17 C16 -160.6(8)
C4 C5 C17 C18 155.3(6)
C1 C5 C17 C18 7.8(8)
C15 C16 C17 C5 13.9(15)
C15 C16 C17 C18 -152.8(9)
C5 C17 C18 C19 -5.9(11)
C16 C17 C18 C19 160.6(12)
C5 C17 C18 C57 -178.2(5)
C16 C17 C18 C57 -11.8(11)
C17 C18 C19 C20 -2.3(18)
C57 C18 C19 C20 170.0(10)
C5 C1 C20 C19 -6.5(11)
C2 C1 C20 C19 -154.4(9)
C5 C1 C20 C6 159.2(5)
C2 C1 C20 C6 11.3(8)
C18 C19 C20 C1 8.4(18)
C18 C19 C20 C6 -155.1(10)
C7 C6 C20 C1 -12.4(10)
C21 C6 C20 C1 169.6(5)
C7 C6 C20 C19 150.9(11)
C21 C6 C20 C19 -27.1(11)
C7 C6 C21 C26 -78.2(10)
C20 C6 C21 C26 99.7(7)
C7 C6 C21 C22 100.1(11)
C20 C6 C21 C22 -81.9(10)
C26 C21 C22 C23 3(2)
C6 C21 C22 C23 -175.3(14)
C26 C21 C22 C27 175.2(8)
C6 C21 C22 C27 -3.2(14)
C21 C22 C23 C24 0(3)
C27 C22 C23 C24 -172.6(15)
C22 C23 C24 C25 -3(3)
C22 C23 C24 O1 -169.8(16)
C23 C24 C25 C26 3(2)
O1 C24 C25 C26 171.0(10)
C24 C25 C26 C21 -0.2(13)
C24 C25 C26 C28 178.7(10)
C22 C21 C26 C25 -2.8(12)
C6 C21 C26 C25 175.6(7)
C22 C21 C26 C28 178.4(10)
C6 C21 C26 C28 -3.2(11)
C23 C24 O1 C29 -14(2)
C25 C24 O1 C29 178.0(10)
C10 C9 C30 C35 91.2(11)
C8 C9 C30 C35 -99.0(9)
C10 C9 C30 C31 -86.7(9)
C8 C9 C30 C31 83.2(7)
C35 C30 C31 C32 -5.7(13)
C9 C30 C31 C32 172.3(9)
C35 C30 C31 C36 179.1(9)
C9 C30 C31 C36 -3.0(10)
C30 C31 C32 C33 2.7(16)
C36 C31 C32 C33 178.1(12)
C31 C32 C33 C34 4(2)
C31 C32 C33 O2 174.1(14)
O2 C33 C34 C35 -177(2)
C32 C33 C34 C35 -8(3)
C31 C30 C35 C34 2(2)
C9 C30 C35 C34 -175.7(17)
C31 C30 C35 C37 178.9(9)
C9 C30 C35 C37 1.0(14)
C33 C34 C35 C30 4(3)
C33 C34 C35 C37 -172.4(19)
C34 C33 O2 C38 -1(2)
C32 C33 O2 C38 -170.5(13)
C13 C12 C39 C40 -77.1(12)
C11 C12 C39 C40 98.4(7)
C13 C12 C39 C44 99.0(12)
C11 C12 C39 C44 -85.4(7)
C44 C39 C40 C41 -3.4(17)
C12 C39 C40 C41 172.8(15)
C44 C39 C40 C45 -179.7(7)
C12 C39 C40 C45 -3.5(11)
C39 C40 C41 C42 -3(3)
C45 C40 C41 C42 173.7(18)
C40 C41 C42 O3 177(2)
C40 C41 C42 C43 5(3)
C41 C42 C43 C44 -2(3)
O3 C42 C43 C44 -174.3(14)
C42 C43 C44 C39 -4.2(15)
C42 C43 C44 C46 177.9(12)
C40 C39 C44 C43 6.8(11)
C12 C39 C44 C43 -169.4(7)
C40 C39 C44 C46 -175.4(7)
C12 C39 C44 C46 8.4(10)
C41 C42 O3 C47 15(3)
C43 C42 O3 C47 -173.4(12)
C16 C15 C48 C49 -89.2(10)
C14 C15 C48 C49 90.0(7)
C16 C15 C48 C53 91.7(10)
C14 C15 C48 C53 -89.1(7)
C53 C48 C49 C50 0.1(14)
C15 C48 C49 C50 -179.0(11)
C53 C48 C49 C54 -177.4(8)
C15 C48 C49 C54 3.5(11)
C48 C49 C50 C51 0(2)
C54 C49 C50 C51 178.0(15)
C49 C50 C51 C52 -4(3)
C49 C50 C51 O4 177.3(16)
C50 C51 C52 C53 8(2)
O4 C51 C52 C53 -173.9(12)
C51 C52 C53 C48 -7.0(17)
C51 C52 C53 C55 -179.5(13)
C49 C48 C53 C52 3.1(12)
C15 C48 C53 C52 -177.7(7)
C49 C48 C53 C55 175.5(7)
C15 C48 C53 C55 -5.4(11)
C50 C51 O4 C56 1(2)
C52 C51 O4 C56 -177.6(13)
C19 C18 C57 C62 -65.6(11)
C17 C18 C57 C62 106.8(7)
C19 C18 C57 C58 116.9(11)
C17 C18 C57 C58 -70.8(8)
C62 C57 C58 C59 7.0(11)
C18 C57 C58 C59 -175.4(7)
C62 C57 C58 C63 -179.0(7)
C18 C57 C58 C63 -1.4(10)
C57 C58 C59 C60 -8.2(17)
C63 C58 C59 C60 177.7(14)
C58 C59 C60 C61 4(3)
C58 C59 C60 O5 -172.8(16)
C59 C60 C61 C62 1(3)
O5 C60 C61 C62 178(2)
C60 C61 C62 C57 -2(3)
C60 C61 C62 C64 179.2(18)
C58 C57 C62 C61 -2.1(16)
C18 C57 C62 C61 -179.7(13)
C58 C57 C62 C64 176.9(7)
C18 C57 C62 C64 -0.7(10)
C61 C60 O5 C65 25(3)
C59 C60 O5 C65 -158.5(17)
C20A C1A C2A C8A -1.6(11)
C5A C1A C2A C8A 149.9(7)
C20A C1A C2A C3A -153.2(7)
C5A C1A C2A C3A -1.7(9)
C8A C2A C3A C11A 0.4(11)
C1A C2A C3A C11A 151.9(7)
C8A C2A C3A C4A -149.3(7)
C1A C2A C3A C4A 2.2(8)
C11A C3A C4A C14A 0.2(11)
C2A C3A C4A C14A 150.1(7)
C11A C3A C4A C5A -151.8(7)
C2A C3A C4A C5A -2.0(9)
C14A C4A C5A C17A 1.7(13)
C3A C4A C5A C17A 153.7(7)
C14A C4A C5A C1A -151.0(7)
C3A C4A C5A C1A 1.0(10)
C20A C1A C5A C17A -1.2(13)
C2A C1A C5A C17A -152.8(7)
C20A C1A C5A C4A 152.0(7)
C2A C1A C5A C4A 0.4(10)
C20A C6A C7A C8A -2.7(19)
C21A C6A C7A C8A -177.2(10)
C1A C2A C8A C9A -155.2(6)
C3A C2A C8A C9A -7.4(10)
C1A C2A C8A C7A 10.0(12)
C3A C2A C8A C7A 157.8(9)
C6A C7A C8A C2A -7.9(18)
C6A C7A C8A C9A 155.1(11)
C2A C8A C9A C10A 5.5(13)
C7A C8A C9A C10A -157.2(13)
C2A C8A C9A C30A 175.6(6)
C7A C8A C9A C30A 12.8(13)
C8A C9A C10A C11A 3(2)
C30A C9A C10A C11A -166.9(11)
C2A C3A C11A C10A 8.2(13)
C4A C3A C11A C10A 153.4(10)
C2A C3A C11A C12A -159.0(7)
C4A C3A C11A C12A -13.7(10)
C9A C10A C11A C3A -10.1(19)
C9A C10A C11A C12A 155.1(11)
C3A C11A C12A C13A 13.9(14)
C10A C11A C12A C13A -151.2(15)
C3A C11A C12A C39A -168.5(6)
C10A C11A C12A C39A 26.4(13)
C11A C12A C13A C14A -1(2)
C39A C12A C13A C14A -178.5(12)
C5A C4A C14A C13A 160.7(12)
C3A C4A C14A C13A 12.6(13)
C5A C4A C14A C15A -7.3(11)
C3A C4A C14A C15A -155.4(7)
C12A C13A C14A C4A -12(2)
C12A C13A C14A C15A 153.7(12)
C4A C14A C15A C16A 6.9(13)
C13A C14A C15A C16A -158.8(15)
C4A C14A C15A C48A 178.2(6)
C13A C14A C15A C48A 12.4(14)
C14A C15A C16A C17A -1(2)
C48A C15A C16A C17A -172.8(12)
C4A C5A C17A C16A 4.2(15)
C1A C5A C17A C16A 153.4(11)
C4A C5A C17A C18A -159.7(8)
C1A C5A C17A C18A -10.5(11)
C15A C16A C17A C5A -4(2)
C15A C16A C17A C18A 157.2(12)
C5A C17A C18A C19A 11.0(16)
C16A C17A C18A C19A -150.3(17)
C5A C17A C18A C57A -170.9(7)
C16A C17A C18A C57A 27.8(13)
C17A C18A C19A C20A 0(3)
C57A C18A C19A C20A -178.4(15)
C2A C1A C20A C6A -9.3(10)
C5A C1A C20A C6A -156.5(7)
C2A C1A C20A C19A 158.9(13)
C5A C1A C20A C19A 11.7(16)
C7A C6A C20A C1A 11.2(12)
C21A C6A C20A C1A -174.2(6)
C7A C6A C20A C19A -154.9(16)
C21A C6A C20A C19A 19.7(16)
C18A C19A C20A C1A -11(3)
C18A C19A C20A C6A 155.5(14)
C7A C6A C21A C22A 86.1(13)
C20A C6A C21A C22A -88.4(10)
C7A C6A C21A C26A -96.2(12)
C20A C6A C21A C26A 89.3(10)
C26A C21A C22A C23A 0(2)
C6A C21A C22A C23A 177.7(19)
C26A C21A C22A C27A -178.1(9)
C6A C21A C22A C27A -0.4(14)
C21A C22A C23A C24A 4(4)
C27A C22A C23A C24A -178(2)
C22A C23A C24A C25A -4(4)
C22A C23A C24A O1A -174(3)
C23A C24A C25A C26A 1(3)
O1A C24A C25A C26A 171.2(18)
C24A C25A C26A C21A 3(2)
C24A C25A C26A C28A 177.6(16)
C22A C21A C26A C25A -3.4(15)
C6A C21A C26A C25A 178.9(9)
C22A C21A C26A C28A -177.8(9)
C6A C21A C26A C28A 4.5(14)
C23A C24A O1A C29A -5(4)
C25A C24A O1A C29A -175.0(15)
C10A C9A C30A C35A -109.3(14)
C8A C9A C30A C35A 80.4(12)
C10A C9A C30A C31A 73.2(13)
C8A C9A C30A C31A -97.1(9)
C35A C30A C31A C32A 7.3(17)
C9A C30A C31A C32A -175.2(11)
C35A C30A C31A C36A -176.5(11)
C9A C30A C31A C36A 1.0(14)
C30A C31A C32A C33A -2(2)
C36A C31A C32A C33A -178.3(15)
C31A C32A C33A C34A -6(3)
C31A C32A C33A O2A -170.2(18)
C32A C33A C34A C35A 9(4)
O2A C33A C34A C35A 172(3)
C33A C34A C35A C30A -3(4)
C33A C34A C35A C37A 176(2)
C31A C30A C35A C34A -5(3)
C9A C30A C35A C34A 178(2)
C31A C30A C35A C37A 175.6(12)
C9A C30A C35A C37A -1.9(18)
C34A C33A O2A C38A 32(3)
C32A C33A O2A C38A -163.8(16)
C13A C12A C39A C44A 77.8(15)
C11A C12A C39A C44A -99.8(9)
C13A C12A C39A C40A -104.5(16)
C11A C12A C39A C40A 78.0(13)
C44A C39A C40A C41A -6(3)
C12A C39A C40A C41A 176.7(19)
C44A C39A C40A C45A -176.0(11)
C12A C39A C40A C45A 6.2(19)
C39A C40A C41A C42A -2(4)
C45A C40A C41A C42A 169(2)
C40A C41A C42A C43A 6(4)
C40A C41A C42A O3A 170(2)
C41A C42A C43A C44A -2(3)
O3A C42A C43A C44A -166.9(13)
C42A C43A C44A C39A -5.4(17)
C42A C43A C44A C46A -179.4(12)
C40A C39A C44A C43A 9.2(16)
C12A C39A C44A C43A -173.1(9)
C40A C39A C44A C46A -176.9(13)
C12A C39A C44A C46A 0.8(14)
C43A C42A O3A C47A -166.7(12)
C41A C42A O3A C47A 29(3)
C16A C15A C48A C53A 93.3(13)
C14A C15A C48A C53A -78.2(9)
C16A C15A C48A C49A -82.2(13)
C14A C15A C48A C49A 106.3(9)
C53A C48A C49A C50A -6.9(14)
C15A C48A C49A C50A 168.5(9)
C53A C48A C49A C54A -179.4(9)
C15A C48A C49A C54A -3.9(14)
C48A C49A C50A C51A 11(2)
C54A C49A C50A C51A -176.0(19)
C49A C50A C51A C52A -7(4)
C49A C50A C51A O4A 170(2)
C50A C51A C52A C53A -2(4)
O4A C51A C52A C53A -179(3)
C49A C48A C53A C52A -1.7(19)
C15A C48A C53A C52A -177.2(16)
C49A C48A C53A C55A 175.2(9)
C15A C48A C53A C55A -0.3(12)
C51A C52A C53A C48A 6(3)
C51A C52A C53A C55A -171(2)
C52A C51A O4A C56A -10(4)
C50A C51A O4A C56A 173(2)
C19A C18A C57A C62A -103.9(16)
C17A C18A C57A C62A 78.0(10)
C19A C18A C57A C58A 76.7(16)
C17A C18A C57A C58A -101.4(10)
C62A C57A C58A C59A 7.3(19)
C18A C57A C58A C59A -173.3(15)
C62A C57A C58A C63A -174.5(10)
C18A C57A C58A C63A 4.9(15)
C57A C58A C59A C60A -4(3)
C63A C58A C59A C60A 178(2)
C58A C59A C60A O5A -179(2)
C58A C59A C60A C61A 5(4)
C59A C60A C61A C62A -9(3)
O5A C60A C61A C62A 174.0(16)
C60A C61A C62A C57A 13(2)
C60A C61A C62A C64A -176.2(18)
C58A C57A C62A C61A -11.7(16)
C18A C57A C62A C61A 168.9(10)
C58A C57A C62A C64A 177.5(10)
C18A C57A C62A C64A -1.9(15)
C59A C60A O5A C66A -7(3)
C61A C60A O5A C66A 169.2(17)
